data_2005741
loop_
_publ_author_name
'Ferguson, W. J.'
'Parsons, S.'
'Paton, R. M.'

_publ_section_title
;
 The Major Isoxazoline Cycloadduct from Reaction of a
 Xylopyranosylnitrile Oxide with a Hex-5-enopyranoside
;
_journal_issue 12
_journal_name_full 'Acta Crystallographica Section C'
_journal_page_first 3067
_journal_page_last 3069
_journal_paper_doi 10.1107/S010827019601178X
_journal_volume 52
_journal_year 1996
_chemical_formula_sum 'C22 H31 N O12'
_chemical_formula_weight 501.48
_chemical_melting_point 466.5
_chemical_name_systematic
;
5R-(2,3,4-Tri-O-acetyl-\b-D-xylopyranosyl)-5-(2,3-O-isopropylidene-
1-O-methyl-\a-D-lyxo-tetrafuranos-4-yl)-4,5-dihydroisoxazole
;
_space_group_IT_number 19
_symmetry_cell_setting orthorhombic
_symmetry_space_group_name_Hall 'P 2ac 2ab'
_symmetry_space_group_name_H-M 'P 21 21 21'
_audit_creation_method SHELXL
_cell_angle_alpha 90.00
_cell_angle_beta 90.00
_cell_angle_gamma 90.00
_cell_formula_units_Z 4
_cell_length_a 8.518(2)
_cell_length_b 16.514(3)
_cell_length_c 17.250(3)
_cell_measurement_reflns_used 40
_cell_measurement_temperature 150.0(2)
_cell_measurement_theta_max 22
_cell_measurement_theta_min 20
_cell_volume 2426.5(8)
_computing_cell_refinement DIF4
_computing_data_collection 'DIF4 (Stoe & Cie, 1992a)'
_computing_data_reduction 'REDU4 (Stoe & Cie, 1992b)'
_computing_molecular_graphics SHELXTL/PC
_computing_publication_material SHELXTL/PC
_computing_structure_refinement 'SHELXTL/PC (Sheldrick, 1995)'
_computing_structure_solution 'SIR92 (Altomare et al., 1994)'
_diffrn_ambient_temperature 150.0(2)
_diffrn_measurement_device
;
Stoe Stadi-4 four-circle diffractometer equipped with an Oxford
Cryosystems variable-temperature device (Cosier & Glazer, 1986)
;
_diffrn_measurement_method
;
\w-\q scans with on-line profile learning (Clegg, 1981)
;
_diffrn_radiation_monochromator graphite
_diffrn_radiation_source 'fine-focus sealed tube'
_diffrn_radiation_type CuK\a
_diffrn_radiation_wavelength 1.54184
_diffrn_reflns_av_R_equivalents 0.0359
_diffrn_reflns_av_sigmaI/netI 0.0764
_diffrn_reflns_limit_h_max 8
_diffrn_reflns_limit_h_min -9
_diffrn_reflns_limit_k_max 18
_diffrn_reflns_limit_k_min 0
_diffrn_reflns_limit_l_max 19
_diffrn_reflns_limit_l_min 0
_diffrn_reflns_number 3897
_diffrn_reflns_theta_max 59.99
_diffrn_reflns_theta_min 3.71
_diffrn_standards_decay_% 0
_diffrn_standards_interval_time 60
_diffrn_standards_number 3
_exptl_absorpt_coefficient_mu 0.959
_exptl_absorpt_correction_type none
_exptl_crystal_colour Colourless
_exptl_crystal_density_diffrn 1.373
_exptl_crystal_density_meas ?
_exptl_crystal_description needle
_exptl_crystal_F_000 1064
_exptl_crystal_size_max 0.62
_exptl_crystal_size_mid 0.08
_exptl_crystal_size_min 0.08
_refine_diff_density_max 0.22
_refine_diff_density_min -0.21
_refine_ls_abs_structure_details 'Flack (1983)'
_refine_ls_abs_structure_Flack 0.2(4)
_refine_ls_extinction_coef 0.00035(6)
_refine_ls_extinction_method 'SHELXL93 (Sheldrick, 1993)'
_refine_ls_goodness_of_fit_all 1.065
_refine_ls_goodness_of_fit_obs 1.076
_refine_ls_hydrogen_treatment 'H atoms: see text'
_refine_ls_matrix_type full
_refine_ls_number_parameters 323
_refine_ls_number_reflns 3485
_refine_ls_number_restraints 0
_refine_ls_restrained_S_all 1.070
_refine_ls_restrained_S_obs 1.076
_refine_ls_R_factor_all 0.0827
_refine_ls_R_factor_obs 0.0569
_refine_ls_shift/esd_max -0.04
_refine_ls_shift/esd_mean 0.001
_refine_ls_structure_factor_coef Fsqd
_refine_ls_weighting_details 'w = 1/[\s^2^(Fo^2^)+(0.0335P)^2^+1.847P] where P=(Fo^2^+2Fc^2^)/3'
_refine_ls_weighting_scheme calc
_refine_ls_wR_factor_all 0.1226
_refine_ls_wR_factor_obs 0.1073
_reflns_number_observed 2713
_reflns_number_total 3493
_reflns_observed_criterion >2sigma(I)
_cod_data_source_file bm1111.cif
_cod_data_source_block everst
_cod_depositor_comments
;
The following automatic conversions were performed:
'_symmetry_cell_setting' value 'Orthorhombic' changed to 'orthorhombic'
according to '/home/saulius/struct/CIF-dictionaries/cif_core.dic'
dictionary named 'cif_core.dic' version 2.4.1 from 2010-06-29.

Automatic conversion script
Id: cif_fix_enum 1527 2010-12-29 10:47:43Z saulius 

The following automatic conversions were performed:

'_symmetry_cell_setting' value 'Orthorhombic' changed to
'orthorhombic' according to
/home/saulius/struct/CIF-dictionaries/cif_core.dic dictionary named
'cif_core.dic' version 2.4.1 from 2010-06-29.

Automatic conversion script
Id: cif_fix_values 1715 2011-07-08 13:25:40Z adriana 

The following automatic conversions were performed:

'_exptl_crystal_density_meas' value 'Not measured' was changed to '?'
- the value is perceived as not measured.

Automatic conversion script
Id: cif_fix_values 3008 2015-01-20 13:52:24Z robertas 

The following automatic conversions were performed:

'_refine_ls_weighting_scheme' value 'calc w =
1/[\s^2^(Fo^2^)+(0.0335P)^2^+1.847P] where P=(Fo^2^+2Fc^2^)/3' was
changed to 'calc'. New tag '_refine_ls_weighting_details' was
created. The value of the new tag was set to 'w =
1/[\s^2^(Fo^2^)+(0.0335P)^2^+1.847P] where P=(Fo^2^+2Fc^2^)/3'.

Automatic conversion script
Id: cif_fix_values 3143 2015-03-26 13:38:13Z robertas 
;
_cod_database_code 2005741

loop_
_symmetry_equiv_pos_as_xyz
'x, y, z'
'-x+1/2, -y, z+1/2'
'x+1/2, -y+1/2, -z'
'-x, y+1/2, -z+1/2'

loop_
_atom_site_aniso_label
_atom_site_aniso_U_11
_atom_site_aniso_U_22
_atom_site_aniso_U_33
_atom_site_aniso_U_12
_atom_site_aniso_U_13
_atom_site_aniso_U_23
C(1) 0.022(3) 0.023(3) 0.030(3) 0.003(2) 0.003(2) 0.005(2)
O(1) 0.019(2) 0.035(2) 0.028(2) -0.004(2) 0.002(2) -0.003(2)
C(10X) 0.022(3) 0.045(3) 0.036(3) -0.009(3) -0.002(2) -0.007(3)
C(2) 0.021(3) 0.022(3) 0.023(3) -0.002(2) 0.001(2) 0.001(2)
O(2) 0.024(2) 0.029(2) 0.034(2) -0.001(2) 0.003(2) 0.010(2)
O(3) 0.020(2) 0.023(2) 0.035(2) -0.0011(15) 0.004(2) 0.002(2)
C(3) 0.018(3) 0.025(3) 0.021(3) -0.002(2) 0.001(2) 0.000(2)
C(4) 0.020(3) 0.021(2) 0.017(2) -0.003(2) 0.002(2) 0.000(2)
O(4) 0.021(2) 0.022(2) 0.024(2) 0.0037(15) 0.000(2) -0.0018(14)
O(5) 0.022(2) 0.021(2) 0.037(2) -0.0017(15) -0.007(2) 0.000(2)
C(5) 0.018(3) 0.024(3) 0.023(3) 0.000(2) -0.002(2) 0.001(2)
C(6) 0.022(3) 0.023(3) 0.033(3) -0.002(2) -0.003(2) -0.001(3)
N(7) 0.025(2) 0.014(2) 0.034(2) 0.000(2) 0.002(2) 0.000(2)
C(7) 0.016(3) 0.020(3) 0.023(3) -0.002(2) 0.003(2) -0.003(2)
C(8) 0.017(2) 0.022(3) 0.029(3) -0.001(2) -0.002(2) -0.001(2)
O(8) 0.020(2) 0.019(2) 0.049(2) 0.0000(14) 0.001(2) -0.001(2)
C(9) 0.017(3) 0.028(3) 0.023(3) -0.003(2) -0.004(2) 0.003(2)
O(9) 0.018(2) 0.026(2) 0.030(2) 0.000(2) -0.003(2) 0.004(2)
C(91) 0.020(3) 0.029(3) 0.027(3) 0.003(2) 0.006(2) 0.002(3)
O(91) 0.037(2) 0.059(3) 0.031(2) -0.014(2) -0.005(2) 0.020(2)
C(92) 0.024(3) 0.041(3) 0.040(3) -0.008(3) 0.001(3) 0.001(3)
C(10) 0.023(3) 0.020(2) 0.018(2) 0.004(2) 0.000(2) -0.003(2)
O(10) 0.030(2) 0.019(2) 0.024(2) 0.009(2) -0.001(2) 0.002(2)
C(101) 0.025(3) 0.019(3) 0.040(3) -0.004(2) -0.007(2) 0.004(2)
O(101) 0.070(3) 0.044(2) 0.032(2) 0.027(2) -0.011(2) -0.001(2)
C(102) 0.024(3) 0.020(3) 0.040(3) 0.004(2) 0.006(2) 0.001(2)
C(11) 0.021(3) 0.022(3) 0.026(3) -0.005(2) -0.001(2) 0.001(2)
O(11) 0.029(2) 0.018(2) 0.035(2) -0.003(2) -0.004(2) 0.003(2)
C(111) 0.032(3) 0.028(3) 0.029(3) -0.005(3) 0.003(3) -0.003(2)
O(111) 0.033(2) 0.035(2) 0.053(3) -0.013(2) -0.012(2) 0.008(2)
C(112) 0.042(3) 0.030(3) 0.051(4) -0.010(3) -0.003(3) 0.007(3)
C(12) 0.022(3) 0.019(3) 0.053(4) -0.004(2) 0.003(3) -0.002(2)
C(21) 0.026(3) 0.020(3) 0.035(3) -0.006(2) -0.002(2) 0.005(2)
C(22) 0.033(3) 0.041(3) 0.038(3) -0.014(3) 0.008(3) -0.002(3)
C(23) 0.031(3) 0.026(3) 0.049(3) -0.008(3) 0.002(3) -0.001(3)

loop_
_atom_site_label
_atom_site_occupancy
_atom_site_fract_x
_atom_site_fract_y
_atom_site_fract_z
_atom_site_U_iso_or_equiv
_atom_site_thermal_displace_type
_atom_site_calc_flag
_atom_site_refinement_flags
_atom_site_type_symbol
C(1) 1 0.7293(6) 0.0198(3) 0.6515(3) 0.0252(12) Uani d . C
H(1) 1 0.7628(6) -0.0062(3) 0.7011(3) 0.030 Uiso calc R H
O(1) 1 0.8587(4) 0.0308(2) 0.6018(2) 0.0272(8) Uani d . O
C(10X) 1 0.9767(6) 0.0823(4) 0.6349(3) 0.0344(13) Uani d . C
H(10D) 1 0.9394(17) 0.1385(5) 0.6348(18) 0.052 Uiso calc R H
H(10E) 1 1.0732(14) 0.0784(16) 0.6042(12) 0.052 Uiso calc R H
H(10F) 1 0.9981(29) 0.0653(13) 0.6882(7) 0.052 Uiso calc R H
C(2) 1 0.6128(5) -0.0340(3) 0.6082(3) 0.0219(11) Uani d . C
H(2) 1 0.6646(5) -0.0704(3) 0.5695(3) 0.026 Uiso calc R H
O(2) 1 0.5201(4) -0.0774(2) 0.6636(2) 0.0290(8) Uani d . O
O(3) 1 0.3463(4) 0.0033(2) 0.6009(2) 0.0260(8) Uani d . O
C(3) 1 0.4965(5) 0.0256(3) 0.5708(3) 0.0215(11) Uani d . C
H(3) 1 0.4993(5) 0.0224(3) 0.5129(3) 0.026 Uiso calc R H
C(4) 1 0.5487(5) 0.1085(3) 0.6000(3) 0.0192(11) Uani d . C
H(4) 1 0.6094(5) 0.1372(3) 0.5586(3) 0.023 Uiso calc R H
O(4) 1 0.6485(4) 0.0932(2) 0.6660(2) 0.0221(8) Uani d . O
O(5) 1 0.3082(4) 0.1772(2) 0.5658(2) 0.0263(8) Uani d . O
C(5) 1 0.4173(6) 0.1627(3) 0.6295(3) 0.0217(11) Uani d . C
H(5) 1 0.3615(6) 0.1358(3) 0.6736(3) 0.026 Uiso calc R H
C(6) 1 0.4728(6) 0.2472(3) 0.6540(3) 0.0261(12) Uani d . C
H(6A) 1 0.4274(6) 0.2634(3) 0.7045(3) 0.031 Uiso calc R H
H(6B) 1 0.5888(6) 0.2503(3) 0.6569(3) 0.031 Uiso calc R H
N(7) 1 0.3214(5) 0.2588(2) 0.5412(2) 0.0243(10) Uani d . N
C(7) 1 0.4095(5) 0.2974(3) 0.5890(3) 0.0196(11) Uani d . C
C(8) 1 0.4332(5) 0.3855(3) 0.5766(3) 0.0229(11) Uani d . C
H(8) 1 0.4134(5) 0.3990(3) 0.5209(3) 0.028 Uiso calc R H
O(8) 1 0.5930(4) 0.4038(2) 0.5955(2) 0.0295(9) Uani d . O
C(9) 1 0.3265(6) 0.4378(3) 0.6285(3) 0.0227(11) Uani d . C
H(9) 1 0.3479(6) 0.4273(3) 0.6846(3) 0.027 Uiso calc R H
O(9) 1 0.1658(4) 0.4187(2) 0.6092(2) 0.0244(8) Uani d . O
C(91) 1 0.0933(6) 0.3641(3) 0.6567(3) 0.0254(12) Uani d . C
O(91) 1 0.1453(5) 0.3438(2) 0.7182(2) 0.0422(10) Uani d . O
C(92) 1 -0.0534(6) 0.3330(3) 0.6212(3) 0.0351(13) Uani d . C
H(92A) 1 -0.0275(6) 0.2915(15) 0.5826(14) 0.053 Uiso calc R H
H(92B) 1 -0.1095(20) 0.3776(5) 0.5959(17) 0.053 Uiso calc R H
H(92C) 1 -0.1201(19) 0.3093(19) 0.6615(4) 0.053 Uiso calc R H
C(10) 1 0.3552(5) 0.5259(3) 0.6086(3) 0.0205(10) Uani d . C
H(10) 1 0.3287(5) 0.5371(3) 0.5531(3) 0.025 Uiso calc R H
O(10) 1 0.2645(4) 0.5768(2) 0.6598(2) 0.0244(8) Uani d . O
C(101) 1 0.1817(6) 0.6392(3) 0.6284(3) 0.0279(12) Uani d . C
O(101) 1 0.1625(5) 0.6464(2) 0.5598(2) 0.0486(11) Uani d . O
C(102) 1 0.1209(6) 0.6939(3) 0.6888(3) 0.0281(13) Uani d . C
H(10A) 1 0.1988(17) 0.6992(15) 0.7303(9) 0.042 Uiso calc R H
H(10B) 1 0.0234(21) 0.6717(10) 0.7101(13) 0.042 Uiso calc R H
H(10C) 1 0.1001(35) 0.7473(6) 0.6662(5) 0.042 Uiso calc R H
C(11) 1 0.5280(6) 0.5428(3) 0.6245(3) 0.0231(12) Uani d . C
H(11) 1 0.5510(6) 0.5355(3) 0.6809(3) 0.028 Uiso calc R H
O(11) 1 0.5600(4) 0.6253(2) 0.6014(2) 0.0273(8) Uani d . O
C(111) 1 0.6844(7) 0.6608(3) 0.6385(3) 0.0298(13) Uani d . C
O(111) 1 0.7590(4) 0.6255(2) 0.6878(2) 0.0403(10) Uani d . O
C(112) 1 0.7137(7) 0.7446(3) 0.6104(4) 0.0409(15) Uani d . C
H(11A) 1 0.6747(38) 0.7835(3) 0.6487(10) 0.061 Uiso calc R H
H(11B) 1 0.6590(35) 0.7529(8) 0.5610(11) 0.061 Uiso calc R H
H(11C) 1 0.8267(8) 0.7526(8) 0.6029(20) 0.061 Uiso calc R H
C(12) 1 0.6293(6) 0.4864(3) 0.5769(3) 0.0314(13) Uani d . C
H(12A) 1 0.6105(6) 0.4960(3) 0.5210(3) 0.038 Uiso calc R H
H(12B) 1 0.7415(6) 0.4972(3) 0.5878(3) 0.038 Uiso calc R H
C(21) 1 0.3617(6) -0.0751(3) 0.6354(3) 0.0270(12) Uani d . C
C(22) 1 0.2519(7) -0.0814(3) 0.7034(3) 0.0375(14) Uani d . C
H(22A) 1 0.2787(29) -0.1294(13) 0.7341(12) 0.056 Uiso calc R H
H(22B) 1 0.1437(8) -0.0861(23) 0.6846(3) 0.056 Uiso calc R H
H(22C) 1 0.2618(33) -0.0329(11) 0.7357(12) 0.056 Uiso calc R H
C(23) 1 0.3356(7) -0.1399(3) 0.5744(3) 0.0352(14) Uani d . C
H(23A) 1 0.3463(41) -0.1935(3) 0.5982(5) 0.053 Uiso calc R H
H(23B) 1 0.4137(27) -0.1339(14) 0.5331(11) 0.053 Uiso calc R H
H(23C) 1 0.2300(16) -0.1342(13) 0.5526(15) 0.053 Uiso calc R H

loop_
_atom_type_symbol
_atom_type_description
_atom_type_scat_dispersion_real
_atom_type_scat_dispersion_imag
_atom_type_scat_source
C C 0.0181 0.0091 'International Tables Vol C Tables 4.2.6.8 and 6.1.1.4'
H H 0.0000 0.0000 'International Tables Vol C Tables 4.2.6.8 and 6.1.1.4'
N N 0.0311 0.0180 'International Tables Vol C Tables 4.2.6.8 and 6.1.1.4'
O O 0.0492 0.0322 'International Tables Vol C Tables 4.2.6.8 and 6.1.1.4'

loop_
_geom_angle_atom_site_label_1
_geom_angle_atom_site_label_2
_geom_angle_atom_site_label_3
_geom_angle
_geom_angle_publ_flag
O(1) C(1) O(4) 112.2(4) n
O(1) C(1) C(2) 106.6(4) n
O(4) C(1) C(2) 105.6(4) n
C(1) O(1) C(10X) 112.5(4) n
O(2) C(2) C(1) 108.8(4) n
O(2) C(2) C(3) 104.2(4) n
C(1) C(2) C(3) 104.5(4) n
C(2) O(2) C(21) 106.2(3) n
C(3) O(3) C(21) 107.6(4) n
O(3) C(3) C(4) 111.9(4) n
O(3) C(3) C(2) 105.1(4) n
C(4) C(3) C(2) 104.4(4) n
O(4) C(4) C(5) 105.8(4) n
O(4) C(4) C(3) 105.9(3) n
C(5) C(4) C(3) 115.1(4) n
C(1) O(4) C(4) 107.3(3) n
N(7) O(5) C(5) 109.3(3) n
O(5) C(5) C(4) 108.2(4) n
O(5) C(5) C(6) 104.8(4) n
C(4) C(5) C(6) 113.7(4) n
C(7) C(6) C(5) 100.7(4) n
C(7) N(7) O(5) 109.0(4) n
N(7) C(7) C(8) 118.3(4) n
N(7) C(7) C(6) 114.7(4) n
C(8) C(7) C(6) 127.0(4) n
O(8) C(8) C(7) 107.7(4) n
O(8) C(8) C(9) 108.1(4) n
C(7) C(8) C(9) 112.7(4) n
C(8) O(8) C(12) 110.7(4) n
O(9) C(9) C(10) 108.1(4) n
O(9) C(9) C(8) 107.7(4) n
C(10) C(9) C(8) 108.2(4) n
C(91) O(9) C(9) 115.8(4) n
O(91) C(91) O(9) 123.3(5) n
O(91) C(91) C(92) 125.4(5) n
O(9) C(91) C(92) 111.2(4) n
O(10) C(10) C(9) 109.5(4) n
O(10) C(10) C(11) 107.5(4) n
C(9) C(10) C(11) 106.9(4) n
C(101) O(10) C(10) 118.3(4) n
O(101) C(101) O(10) 122.6(5) n
O(101) C(101) C(102) 126.1(5) n
O(10) C(101) C(102) 111.3(4) n
O(11) C(11) C(12) 108.8(4) n
O(11) C(11) C(10) 107.8(4) n
C(12) C(11) C(10) 110.0(4) n
C(111) O(11) C(11) 114.9(4) n
O(111) C(111) O(11) 121.9(5) n
O(111) C(111) C(112) 126.1(5) n
O(11) C(111) C(112) 112.1(5) n
O(8) C(12) C(11) 109.9(4) n
O(3) C(21) O(2) 104.6(4) n
O(3) C(21) C(22) 109.3(4) n
O(2) C(21) C(22) 108.6(4) n
O(3) C(21) C(23) 109.7(4) n
O(2) C(21) C(23) 110.7(4) n
C(22) C(21) C(23) 113.6(4) n

loop_
_geom_bond_atom_site_label_1
_geom_bond_atom_site_label_2
_geom_bond_distance
_geom_bond_publ_flag
C(1) O1 1.408(5) n
C(1) O4 1.416(5) n
C(1) C2 1.527(6) n
O(1) C10X 1.436(6) n
C(2) O2 1.433(6) n
C(2) C3 1.538(6) n
O(2) C21 1.435(6) n
O(3) C3 1.429(5) n
O(3) C21 1.431(5) n
C(3) C4 1.524(6) n
C(4) O4 1.444(6) n
C(4) C5 1.521(6) n
O(5) N7 1.418(5) n
O(5) C5 1.460(5) n
C(5) C6 1.532(6) n
C(6) C7 1.496(6) n
N(7) C7 1.284(6) n
C(7) C8 1.484(6) n
C(8) O8 1.432(6) n
C(8) C9 1.540(7) n
O(8) C12 1.435(5) n
C(9) O9 1.444(5) n
C(9) C10 1.515(6) n
O(9) C91 1.365(6) n
C(91) O91 1.197(6) n
C(91) C92 1.484(7) n
C(10) O10 1.444(5) n
C(10) C11 1.522(7) n
O(10) C101 1.361(6) n
C(101) O101 1.200(6) n
C(101) C102 1.474(7) n
C(11) O11 1.446(5) n
C(11) C12 1.512(6) n
O(11) C111 1.369(6) n
C(111) O111 1.211(6) n
C(111) C112 1.488(7) n
C(21) C22 1.503(7) n
C(21) C23 1.518(7) n

loop_
_cod_related_entry_id
_cod_related_entry_database
_cod_related_entry_code
1 ChemSpider 21186631
